data_7215759
loop_
_publ_author_name
'Jones, P. G.'
'Taouss, Christina'

_publ_section_title
;
 Lutidine Adducts of Urea: Molecular Mechanisms for Twinning Effects on
 Cooling
;
_journal_name_full CrystEngComm
_journal_paper_doi 10.1039/c4ce00560k
_journal_year 2014
_chemical_formula_sum 'C8 H13 N3 O'
_chemical_formula_weight 167.21
_chemical_name_systematic
;
 ?
;
_space_group_IT_number 15
_symmetry_cell_setting monoclinic
_symmetry_space_group_name_Hall '-C 2yc'
_symmetry_space_group_name_H-M 'C 1 2/c 1'
_atom_sites_solution_hydrogens geom
_atom_sites_solution_primary direct
_atom_sites_solution_secondary difmap
_audit_creation_method SHELXL-97
_cell_angle_alpha 90.00
_cell_angle_beta 101.235(15)
_cell_angle_gamma 90.00
_cell_formula_units_Z 4
_cell_length_a 11.426(2)
_cell_length_b 11.1168(9)
_cell_length_c 7.4318(8)
_cell_measurement_reflns_used 1131
_cell_measurement_temperature 200(2)
_cell_measurement_theta_max 23.5660
_cell_measurement_theta_min 3.5270
_cell_volume 925.9(2)
_computing_cell_refinement
;
CrysAlisPro, Agilent Technologies,
Version 1.171.36.28 (release 01-02-2013 CrysAlis171 .NET)
(compiled Feb  1 2013,16:14:44)
;
_computing_data_collection
;
CrysAlisPro, Agilent Technologies,
Version 1.171.36.28 (release 01-02-2013 CrysAlis171 .NET)
(compiled Feb  1 2013,16:14:44)
;
_computing_data_reduction
;
CrysAlisPro, Agilent Technologies,
Version 1.171.36.28 (release 01-02-2013 CrysAlis171 .NET)
(compiled Feb  1 2013,16:14:44)
;
_computing_molecular_graphics 'Siemens XP'
_computing_publication_material SHELXL-97
_computing_structure_refinement 'SHELXL-97 (Sheldrick, 1997)'
_computing_structure_solution 'SHELXS-97 (Sheldrick, 1990)'
_diffrn_ambient_temperature 200(2)
_diffrn_detector_area_resol_mean 16.1419
_diffrn_measured_fraction_theta_full 1.000
_diffrn_measured_fraction_theta_max 1.000
_diffrn_measurement_device_type 'Oxford Diffraction Xcalibur, Eos'
_diffrn_measurement_method \w-scan
_diffrn_radiation_monochromator graphite
_diffrn_radiation_source 'Enhance (Mo) X-ray Source'
_diffrn_radiation_type MoK\a
_diffrn_radiation_wavelength 0.71073
_diffrn_reflns_av_R_equivalents 0.0328
_diffrn_reflns_av_sigmaI/netI 0.0213
_diffrn_reflns_limit_h_max 13
_diffrn_reflns_limit_h_min -13
_diffrn_reflns_limit_k_max 13
_diffrn_reflns_limit_k_min -13
_diffrn_reflns_limit_l_max 8
_diffrn_reflns_limit_l_min -8
_diffrn_reflns_number 5818
_diffrn_reflns_theta_full 25.02
_diffrn_reflns_theta_max 25.02
_diffrn_reflns_theta_min 2.58
_exptl_absorpt_coefficient_mu 0.083
_exptl_absorpt_correction_type none
_exptl_crystal_colour colourless
_exptl_crystal_density_diffrn 1.200
_exptl_crystal_density_meas ?
_exptl_crystal_density_method 'not measured'
_exptl_crystal_description block
_exptl_crystal_F_000 360
_exptl_crystal_size_max 0.25
_exptl_crystal_size_mid 0.25
_exptl_crystal_size_min 0.08
_refine_diff_density_max 0.269
_refine_diff_density_min -0.240
_refine_diff_density_rms 0.037
_refine_ls_extinction_method none
_refine_ls_goodness_of_fit_ref 1.040
_refine_ls_hydrogen_treatment mixed
_refine_ls_matrix_type full
_refine_ls_number_parameters 66
_refine_ls_number_reflns 819
_refine_ls_number_restraints 0
_refine_ls_restrained_S_all 1.040
_refine_ls_R_factor_all 0.0633
_refine_ls_R_factor_gt 0.0526
_refine_ls_shift/su_max 0.000
_refine_ls_shift/su_mean 0.000
_refine_ls_structure_factor_coef Fsqd
_refine_ls_weighting_details 'calc w=1/[\s^2^(Fo^2^)+(0.0510P)^2^+1.0454P] where P=(Fo^2^+2Fc^2^)/3'
_refine_ls_weighting_scheme calc
_refine_ls_wR_factor_gt 0.1262
_refine_ls_wR_factor_ref 0.1343
_reflns_number_gt 679
_reflns_number_total 819
_reflns_threshold_expression >2sigma(I)
_cod_data_source_file c4ce00560k1.cif
_cod_data_source_block walking
_cod_depositor_comments
;
The following automatic conversions were performed:

'_exptl_crystal_density_meas' value 'not measured' was changed to '?'
- the value is perceived as not measured.

Automatic conversion script
Id: cif_fix_values 3008 2015-01-20 13:52:24Z robertas 
;
_cod_original_sg_symbol_H-M 'C 2/c'
_cod_database_code 7215759

loop_
_symmetry_equiv_pos_as_xyz
'x, y, z'
'-x, y, -z+1/2'
'x+1/2, y+1/2, z'
'-x+1/2, y+1/2, -z+1/2'
'-x, -y, -z'
'x, -y, z-1/2'
'-x+1/2, -y+1/2, -z'
'x+1/2, -y+1/2, z-1/2'

loop_
_atom_site_label
_atom_site_type_symbol
_atom_site_fract_x
_atom_site_fract_y
_atom_site_fract_z
_atom_site_U_iso_or_equiv
_atom_site_adp_type
_atom_site_occupancy
_atom_site_symmetry_multiplicity
_atom_site_calc_flag
_atom_site_refinement_flags
O1 O 0.5000 -0.02523(15) 0.7500 0.0434(6) Uani 1 2 d S
C1 C 0.5000 0.0865(2) 0.7500 0.0356(6) Uani 1 2 d S
N1 N 0.51460(18) 0.15028(16) 0.6023(3) 0.0485(5) Uani 1 1 d .
H01 H 0.5084(19) 0.228(2) 0.606(3) 0.056(7) Uiso 1 1 d .
H02 H 0.513(2) 0.111(2) 0.494(3) 0.053(6) Uiso 1 1 d .
N11 N 0.5000 0.41702(19) 0.7500 0.0429(6) Uani 1 2 d S
C12 C 0.3972(2) 0.4775(2) 0.7108(3) 0.0578(7) Uani 1 1 d .
C13 C 0.3952(4) 0.6010(3) 0.7094(3) 0.0961(14) Uani 1 1 d .
H13 H 0.3214 0.6428 0.6804 0.115 Uiso 1 1 calc R
C14 C 0.5000 0.6635(4) 0.7500 0.122(3) Uani 1 2 d S
H14 H 0.5000 0.7490 0.7500 0.146 Uiso 1 2 calc SR
C15 C 0.2860(2) 0.4034(4) 0.6685(5) 0.0960(11) Uani 1 1 d .
H15A H 0.3067 0.3201 0.6445 0.144 Uiso 0.50 1 calc PR
H15B H 0.2329 0.4361 0.5599 0.144 Uiso 0.50 1 calc PR
H15C H 0.2455 0.4053 0.7732 0.144 Uiso 0.50 1 calc PR
H15D H 0.2167 0.4542 0.6739 0.144 Uiso 0.50 1 calc PR
H15E H 0.2905 0.3383 0.7585 0.144 Uiso 0.50 1 calc PR
H15F H 0.2779 0.3690 0.5452 0.144 Uiso 0.50 1 calc PR

loop_
_atom_site_aniso_label
_atom_site_aniso_U_11
_atom_site_aniso_U_22
_atom_site_aniso_U_33
_atom_site_aniso_U_23
_atom_site_aniso_U_13
_atom_site_aniso_U_12
O1 0.0651(13) 0.0242(10) 0.0456(11) 0.000 0.0224(10) 0.000
C1 0.0399(15) 0.0268(13) 0.0414(15) 0.000 0.0111(12) 0.000
N1 0.0809(14) 0.0252(9) 0.0426(11) 0.0015(8) 0.0200(9) -0.0013(8)
N11 0.0482(14) 0.0272(12) 0.0538(15) 0.000 0.0109(11) 0.000
C12 0.0752(16) 0.0527(14) 0.0464(13) -0.0002(10) 0.0140(12) 0.0253(12)
C13 0.184(4) 0.0579(18) 0.0466(15) 0.0052(14) 0.0233(19) 0.069(2)
C14 0.305(9) 0.0248(19) 0.037(2) 0.000 0.037(4) 0.000
C15 0.0460(16) 0.136(3) 0.104(2) -0.010(2) 0.0092(15) 0.0173(17)

loop_
_atom_type_symbol
_atom_type_description
_atom_type_scat_dispersion_real
_atom_type_scat_dispersion_imag
_atom_type_scat_source
C C 0.0033 0.0016 'International Tables Vol C Tables 4.2.6.8 and 6.1.1.4'
H H 0.0000 0.0000 'International Tables Vol C Tables 4.2.6.8 and 6.1.1.4'
N N 0.0061 0.0033 'International Tables Vol C Tables 4.2.6.8 and 6.1.1.4'
O O 0.0106 0.0060 'International Tables Vol C Tables 4.2.6.8 and 6.1.1.4'

loop_
_geom_angle_atom_site_label_1
_geom_angle_atom_site_label_2
_geom_angle_atom_site_label_3
_geom_angle
_geom_angle_site_symmetry_1
_geom_angle_site_symmetry_3
O1 C1 N1 121.84(12) . 2_656
O1 C1 N1 121.84(12) . .
N1 C1 N1 116.3(2) 2_656 .
C12 N11 C12 119.6(3) . 2_656
N11 C12 C13 121.2(3) . .
N11 C12 C15 116.4(2) . .
C13 C12 C15 122.5(3) . .
C14 C13 C12 119.6(3) . .
C13 C14 C13 118.9(4) . 2_656

loop_
_geom_bond_atom_site_label_1
_geom_bond_atom_site_label_2
_geom_bond_distance
_geom_bond_site_symmetry_2
O1 C1 1.242(3) .
C1 N1 1.344(2) 2_656
C1 N1 1.344(2) .
N11 C12 1.335(3) .
N11 C12 1.335(3) 2_656
C12 C13 1.374(4) .
C12 C15 1.496(4) .
C13 C14 1.366(4) .
C14 C13 1.366(4) 2_656

loop_
_geom_hbond_atom_site_label_D
_geom_hbond_atom_site_label_H
_geom_hbond_atom_site_label_A
_geom_hbond_distance_DH
_geom_hbond_distance_HA
_geom_hbond_distance_DA
_geom_hbond_angle_DHA
_geom_hbond_site_symmetry_A
N1 H01 N11 0.86(3) 2.37(2) 3.178(3) 155(2) .
N1 H02 O1 0.91(2) 2.03(3) 2.940(2) 177(2) 5_656
C14 H14 O1 0.95 2.51 3.460(4) 180.0 1_565

loop_
_geom_torsion_atom_site_label_1
_geom_torsion_atom_site_label_2
_geom_torsion_atom_site_label_3
_geom_torsion_atom_site_label_4
_geom_torsion
_geom_torsion_site_symmetry_1
_geom_torsion_site_symmetry_4
C12 N11 C12 C13 0.23(17) 2_656 .
C12 N11 C12 C15 -180.0(3) 2_656 .
N11 C12 C13 C14 -0.5(3) . .
C15 C12 C13 C14 179.8(2) . .
C12 C13 C14 C13 0.22(16) . 2_656
